data_7235559
loop_
_publ_author_name
'Hashemi, Lida'
'Morsali, Ali'

_publ_section_title
;
 Solid state structural transformation of bromide coordination polymer to
 chloride by anion replacement; new precursors for preparation of PbBr2
 and PbCl2 nanoparticles
;
_journal_issue 33
_journal_name_full 'RSC Adv.'
_journal_page_first 17265
_journal_paper_doi 10.1039/C4RA01579G
_journal_volume 4
_journal_year 2014
_chemical_formula_moiety 'C12 H10 Cl2 N4 Pb'
_chemical_formula_sum 'C12 H10 Cl2 N4 Pb'
_chemical_formula_weight 488.33
_space_group_IT_number 2
_space_group_name_Hall '-P 1'
_space_group_name_H-M_alt 'P -1'
_symmetry_cell_setting triclinic
_symmetry_space_group_name_Hall '-P 1'
_symmetry_space_group_name_H-M 'P -1'
_atom_sites_solution_hydrogens geom
_atom_sites_solution_primary direct
_atom_sites_solution_secondary difmap
_audit_creation_method SHELXL-97
_cell_angle_alpha 110.278(5)
_cell_angle_beta 95.380(9)
_cell_angle_gamma 90.369(10)
_cell_formula_units_Z 1
_cell_length_a 4.0721(11)
_cell_length_b 8.784(2)
_cell_length_c 10.982(3)
_cell_measurement_reflns_used 1876
_cell_measurement_temperature 100(2)
_cell_measurement_theta_max 27.61
_cell_measurement_theta_min 2.49
_cell_volume 366.53(16)
_computing_cell_refinement 'APEX2 (Bruker, 2005)'
_computing_data_collection 'APEX2 (Bruker, 2005)'
_computing_data_reduction 'APEX2 (Bruker, 2005)'
_computing_molecular_graphics 'SHELXTL ver. 5.1 (Sheldrick, 2008)'
_computing_publication_material 'SHELXTL ver. 5.1 (Sheldrick, 2008)'
_computing_structure_refinement 'SHELXTL ver. 5.1 (Sheldrick, 2008)'
_computing_structure_solution 'SHELXTL ver. 5.1 (Sheldrick, 2008)'
_diffrn_ambient_temperature 100(2)
_diffrn_measured_fraction_theta_full 0.988
_diffrn_measured_fraction_theta_max 0.988
_diffrn_measurement_device_type 'Bruker Apex 2 CCD area detector'
_diffrn_measurement_method '\w scans'
_diffrn_radiation_monochromator graphite
_diffrn_radiation_source 'fine-focus sealed tube'
_diffrn_radiation_type MoK\a
_diffrn_radiation_wavelength 0.71073
_diffrn_reflns_av_R_equivalents 0.0327
_diffrn_reflns_av_sigmaI/netI 0.0489
_diffrn_reflns_limit_h_max 5
_diffrn_reflns_limit_h_min -5
_diffrn_reflns_limit_k_max 12
_diffrn_reflns_limit_k_min -12
_diffrn_reflns_limit_l_max 15
_diffrn_reflns_limit_l_min -15
_diffrn_reflns_number 4551
_diffrn_reflns_theta_full 30.00
_diffrn_reflns_theta_max 30.00
_diffrn_reflns_theta_min 1.99
_exptl_absorpt_coefficient_mu 11.862
_exptl_absorpt_correction_T_max 0.442
_exptl_absorpt_correction_T_min 0.330
_exptl_absorpt_correction_type multi-scan
_exptl_absorpt_process_details 'SADABS (Sheldrick, 1998)'
_exptl_crystal_colour yellow
_exptl_crystal_density_diffrn 2.212
_exptl_crystal_density_method 'not measured'
_exptl_crystal_description needle
_exptl_crystal_F_000 226
_exptl_crystal_size_max 0.250
_exptl_crystal_size_mid 0.080
_exptl_crystal_size_min 0.070
_refine_diff_density_max 2.180
_refine_diff_density_min -1.632
_refine_diff_density_rms 0.207
_refine_ls_extinction_method none
_refine_ls_goodness_of_fit_ref 1.014
_refine_ls_hydrogen_treatment constr
_refine_ls_matrix_type full
_refine_ls_number_parameters 88
_refine_ls_number_reflns 2110
_refine_ls_number_restraints 0
_refine_ls_restrained_S_all 1.014
_refine_ls_R_factor_all 0.0254
_refine_ls_R_factor_gt 0.0254
_refine_ls_shift/su_max 0.001
_refine_ls_shift/su_mean 0.000
_refine_ls_structure_factor_coef Fsqd
_refine_ls_weighting_details 'calc w=1/[\s^2^(Fo^2^)+(0.0200P)^2^+0.3000P] where P=(Fo^2^+2Fc^2^)/3'
_refine_ls_weighting_scheme calc
_refine_ls_wR_factor_gt 0.0539
_refine_ls_wR_factor_ref 0.0539
_reflns_number_gt 2108
_reflns_number_total 2110
_reflns_threshold_expression I>2\s(I)
_cod_data_source_file c4ra01579g2.cif
_cod_data_source_block a
_cod_depositor_comments
;
The following automatic conversions were performed:

data item '_symmetry_cell_setting' value 'Triclinic' was changed to
'triclinic' in accordance with the
/home/saulius/struct/COD-crude-data/automatic-downloads/DataCite-retrospective/RSC/depositions/lib/dictionaries/cif_core.dic
dictionary named 'cif_core.dic' version 2.4.2 last updated on
2011-04-26.

Automatic conversion script
Id: cif_fix_values 6909 2019-04-08 15:41:33Z antanas 
;
_cod_original_cell_volume 366.53(17)
_cod_database_code 7235559

loop_
_symmetry_equiv_pos_as_xyz
'x, y, z'
'-x, -y, -z'

loop_
_atom_site_label
_atom_site_type_symbol
_atom_site_fract_x
_atom_site_fract_y
_atom_site_fract_z
_atom_site_U_iso_or_equiv
_atom_site_adp_type
_atom_site_occupancy
_atom_site_symmetry_multiplicity
_atom_site_calc_flag
_atom_site_refinement_flags
Pb1 Pb 0.5000 0.0000 0.0000 0.01292(7) Uani 1 2 d S
Cl1 Cl 0.9625(3) -0.20967(12) -0.14744(11) 0.0243(2) Uani 1 1 d .
N1 N 0.4445(9) 0.1566(4) -0.1675(3) 0.0211(7) Uani 1 1 d .
N2 N 0.0153(9) 0.4376(4) -0.4733(3) 0.0220(7) Uani 1 1 d .
C1 C 0.5842(11) 0.3054(5) -0.1285(4) 0.0222(8) Uani 1 1 d .
H1A H 0.7275 0.3419 -0.0497 0.027 Uiso 1 1 calc R
C2 C 0.5292(11) 0.4093(5) -0.1981(4) 0.0220(8) Uani 1 1 d .
H2A H 0.6341 0.5145 -0.1673 0.026 Uiso 1 1 calc R
C3 C 0.3209(10) 0.3585(5) -0.3126(4) 0.0189(8) Uani 1 1 d .
C4 C 0.1796(11) 0.2016(5) -0.3543(4) 0.0214(8) Uani 1 1 d .
H4A H 0.0380 0.1612 -0.4334 0.026 Uiso 1 1 calc R
C5 C 0.2471(12) 0.1057(5) -0.2798(4) 0.0252(9) Uani 1 1 d .
H5A H 0.1496 -0.0010 -0.3092 0.030 Uiso 1 1 calc R
C6 C 0.2511(11) 0.4698(5) -0.3828(4) 0.0199(8) Uani 1 1 d .
H6A H 0.3827 0.5671 -0.3609 0.024 Uiso 1 1 calc R

loop_
_atom_site_aniso_label
_atom_site_aniso_U_11
_atom_site_aniso_U_22
_atom_site_aniso_U_33
_atom_site_aniso_U_23
_atom_site_aniso_U_13
_atom_site_aniso_U_12
Pb1 0.01136(10) 0.01183(10) 0.01721(11) 0.00698(7) 0.00202(7) 0.00087(6)
Cl1 0.0247(5) 0.0170(4) 0.0275(5) 0.0022(4) 0.0057(4) -0.0005(4)
N1 0.0272(18) 0.0173(16) 0.0209(18) 0.0093(14) 0.0023(14) 0.0036(14)
N2 0.0290(19) 0.0210(17) 0.0210(18) 0.0127(15) 0.0059(14) 0.0054(14)
C1 0.024(2) 0.0217(19) 0.023(2) 0.0120(17) 0.0003(17) 0.0009(16)
C2 0.026(2) 0.0163(18) 0.024(2) 0.0080(17) 0.0050(17) 0.0023(16)
C3 0.0206(19) 0.0188(18) 0.021(2) 0.0099(16) 0.0094(15) 0.0072(15)
C4 0.029(2) 0.0152(18) 0.019(2) 0.0050(16) 0.0012(16) 0.0021(16)
C5 0.034(2) 0.0180(19) 0.024(2) 0.0078(17) 0.0038(18) 0.0010(17)
C6 0.026(2) 0.0187(18) 0.020(2) 0.0105(16) 0.0091(16) 0.0035(16)

loop_
_atom_type_symbol
_atom_type_description
_atom_type_scat_dispersion_real
_atom_type_scat_dispersion_imag
_atom_type_scat_source
C C 0.0033 0.0016 'International Tables Vol C Tables 4.2.6.8 and 6.1.1.4'
H H 0.0000 0.0000 'International Tables Vol C Tables 4.2.6.8 and 6.1.1.4'
N N 0.0061 0.0033 'International Tables Vol C Tables 4.2.6.8 and 6.1.1.4'
Cl Cl 0.1484 0.1585 'International Tables Vol C Tables 4.2.6.8 and 6.1.1.4'
Pb Pb -3.3944 10.1111 'International Tables Vol C Tables 4.2.6.8 and 6.1.1.4'

loop_
_geom_angle_atom_site_label_1
_geom_angle_atom_site_label_2
_geom_angle_atom_site_label_3
_geom_angle
_geom_angle_site_symmetry_1
_geom_angle_site_symmetry_3
N1 Pb1 N1 180.00(10) 2_655 .
N1 Pb1 Cl1 88.91(8) 2_655 2_755
N1 Pb1 Cl1 91.09(8) . 2_755
N1 Pb1 Cl1 91.09(8) 2_655 1_455
N1 Pb1 Cl1 88.91(8) . 1_455
Cl1 Pb1 Cl1 180.0 2_755 1_455
N1 Pb1 Cl1 90.85(8) 2_655 2_655
N1 Pb1 Cl1 89.15(8) . 2_655
Cl1 Pb1 Cl1 91.60(3) 2_755 2_655
Cl1 Pb1 Cl1 88.40(3) 1_455 2_655
N1 Pb1 Cl1 89.15(8) 2_655 .
N1 Pb1 Cl1 90.85(8) . .
Cl1 Pb1 Cl1 88.40(3) 2_755 .
Cl1 Pb1 Cl1 91.60(3) 1_455 .
Cl1 Pb1 Cl1 180.00(3) 2_655 .
Pb1 Cl1 Pb1 91.60(3) 1_655 .
C1 N1 C5 118.1(4) . .
C1 N1 Pb1 117.3(3) . .
C5 N1 Pb1 123.9(3) . .
C6 N2 N2 111.4(4) . 2_564
N1 C1 C2 122.7(4) . .
N1 C1 H1A 118.7 . .
C2 C1 H1A 118.7 . .
C3 C2 C1 119.5(4) . .
C3 C2 H2A 120.3 . .
C1 C2 H2A 120.3 . .
C2 C3 C4 117.7(4) . .
C2 C3 C6 119.6(4) . .
C4 C3 C6 122.7(4) . .
C5 C4 C3 119.4(4) . .
C5 C4 H4A 120.3 . .
C3 C4 H4A 120.3 . .
N1 C5 C4 122.7(4) . .
N1 C5 H5A 118.6 . .
C4 C5 H5A 118.6 . .
N2 C6 C3 120.3(4) . .
N2 C6 H6A 119.8 . .
C3 C6 H6A 119.8 . .

loop_
_geom_bond_atom_site_label_1
_geom_bond_atom_site_label_2
_geom_bond_distance
_geom_bond_site_symmetry_2
Pb1 N1 2.647(3) 2_655
Pb1 N1 2.647(3) .
Pb1 Cl1 2.8322(12) 2_755
Pb1 Cl1 2.8322(12) 1_455
Pb1 Cl1 2.8477(11) 2_655
Pb1 Cl1 2.8477(11) .
Cl1 Pb1 2.8322(12) 1_655
N1 C1 1.331(5) .
N1 C5 1.340(6) .
N2 C6 1.269(6) .
N2 N2 1.413(7) 2_564
C1 C2 1.386(6) .
C1 H1A 0.9500 .
C2 C3 1.381(6) .
C2 H2A 0.9500 .
C3 C4 1.394(6) .
C3 C6 1.455(5) .
C4 C5 1.376(6) .
C4 H4A 0.9500 .
C5 H5A 0.9500 .
C6 H6A 0.9500 .

loop_
_geom_torsion_atom_site_label_1
_geom_torsion_atom_site_label_2
_geom_torsion_atom_site_label_3
_geom_torsion_atom_site_label_4
_geom_torsion
_geom_torsion_site_symmetry_1
_geom_torsion_site_symmetry_4
N1 Pb1 Cl1 Pb1 -88.94(8) 2_655 1_655
N1 Pb1 Cl1 Pb1 91.06(8) . 1_655
Cl1 Pb1 Cl1 Pb1 0.0 2_755 1_655
Cl1 Pb1 Cl1 Pb1 180.0 1_455 1_655
Cl1 Pb1 N1 C1 -18.8(3) 2_755 .
Cl1 Pb1 N1 C1 161.2(3) 1_455 .
Cl1 Pb1 N1 C1 72.8(3) 2_655 .
Cl1 Pb1 N1 C1 -107.2(3) . .
Cl1 Pb1 N1 C5 171.3(3) 2_755 .
Cl1 Pb1 N1 C5 -8.7(3) 1_455 .
Cl1 Pb1 N1 C5 -97.1(3) 2_655 .
Cl1 Pb1 N1 C5 82.9(3) . .
C5 N1 C1 C2 1.0(6) . .
Pb1 N1 C1 C2 -169.5(3) . .
N1 C1 C2 C3 0.2(7) . .
C1 C2 C3 C4 -1.3(6) . .
C1 C2 C3 C6 177.3(4) . .
C2 C3 C4 C5 1.2(6) . .
C6 C3 C4 C5 -177.4(4) . .
C1 N1 C5 C4 -1.2(7) . .
Pb1 N1 C5 C4 168.7(3) . .
C3 C4 C5 N1 0.1(7) . .
N2 N2 C6 C3 178.7(4) 2_564 .
C2 C3 C6 N2 -166.5(4) . .
C4 C3 C6 N2 12.0(6) . .
